data_7701239
loop_
_publ_author_name
'Wei, Yun'
'Song, Lulu'
'Jiang, Ling'
'Huang, Zeming'
'Wang, Shaowu'
'Yuan, Qingbing'
'Mu, Xiaolong'
'Zhu, Xiancui'
'Zhou, Shuangliu'

_publ_section_title
;
 Aluminum complexes with Schiff base bridged bis(indolyl) ligands:
 synthesis, structure, and catalytic activity for polymerization of
 rac-lactide.
;
_journal_issue 40
_journal_name_full 'Dalton transactions (Cambridge, England : 2003)'
_journal_page_first 15290
_journal_page_last 15299
_journal_paper_doi 10.1039/c9dt02724f
_journal_volume 48
_journal_year 2019
_chemical_formula_sum 'C26 H29 Al N4 O'
_chemical_formula_weight 440.51
_space_group_crystal_system monoclinic
_space_group_IT_number 14
_space_group_name_Hall '-P 2yn'
_space_group_name_H-M_alt 'P 1 21/n 1'
_symmetry_space_group_name_Hall '-P 2yn'
_symmetry_space_group_name_H-M 'P 1 21/n 1'
_atom_sites_solution_hydrogens geom
_audit_creation_method SHELXL-2018/1
_audit_update_record
;
2019-05-20 deposited with the CCDC.    2019-09-23 downloaded from the CCDC.
;
_cell_angle_alpha 90
_cell_angle_beta 105.711(3)
_cell_angle_gamma 90
_cell_formula_units_Z 4
_cell_length_a 12.669(3)
_cell_length_b 12.633(3)
_cell_length_c 15.592(4)
_cell_measurement_reflns_used 3807
_cell_measurement_temperature 293(2)
_cell_measurement_theta_max 27.53
_cell_measurement_theta_min 2.32
_cell_volume 2402.2(10)
_computing_cell_refinement 'Bruker SAINT'
_computing_data_collection 'Bruker APEX2'
_computing_data_reduction 'Bruker SAINT'
_computing_molecular_graphics 'Bruker SHELXTL'
_computing_publication_material 'Bruker SHELXTL'
_computing_structure_refinement 'SHELXL-2018/1 (Sheldrick, 2018)'
_computing_structure_solution 'SHELXT 2014/4 (Sheldrick, 2014)'
_diffrn_ambient_temperature 293(2)
_diffrn_measured_fraction_theta_full 0.997
_diffrn_measured_fraction_theta_max 0.986
_diffrn_measurement_device_type 'Bruker APEX-II CCD'
_diffrn_measurement_method '\f and \w scans'
_diffrn_radiation_type MoK\a
_diffrn_radiation_wavelength 0.71073
_diffrn_reflns_av_R_equivalents 0.0931
_diffrn_reflns_av_unetI/netI 0.0980
_diffrn_reflns_Laue_measured_fraction_full 0.997
_diffrn_reflns_Laue_measured_fraction_max 0.986
_diffrn_reflns_limit_h_max 14
_diffrn_reflns_limit_h_min -16
_diffrn_reflns_limit_k_max 15
_diffrn_reflns_limit_k_min -16
_diffrn_reflns_limit_l_max 20
_diffrn_reflns_limit_l_min -20
_diffrn_reflns_number 18873
_diffrn_reflns_point_group_measured_fraction_full 0.997
_diffrn_reflns_point_group_measured_fraction_max 0.986
_diffrn_reflns_theta_full 25.242
_diffrn_reflns_theta_max 27.664
_diffrn_reflns_theta_min 1.844
_exptl_absorpt_coefficient_mu 0.109
_exptl_crystal_colour yellow
_exptl_crystal_density_diffrn 1.218
_exptl_crystal_description block
_exptl_crystal_F_000 936
_exptl_crystal_size_max 0.230
_exptl_crystal_size_mid 0.210
_exptl_crystal_size_min 0.200
_refine_diff_density_max 0.930
_refine_diff_density_min -0.667
_refine_diff_density_rms 0.067
_refine_ls_extinction_method none
_refine_ls_goodness_of_fit_ref 1.059
_refine_ls_hydrogen_treatment constr
_refine_ls_matrix_type full
_refine_ls_number_parameters 293
_refine_ls_number_reflns 5536
_refine_ls_number_restraints 15
_refine_ls_restrained_S_all 1.062
_refine_ls_R_factor_all 0.1979
_refine_ls_R_factor_gt 0.1028
_refine_ls_shift/su_max 0.000
_refine_ls_shift/su_mean 0.000
_refine_ls_structure_factor_coef Fsqd
_refine_ls_weighting_details 'w=1/[\s^2^(Fo^2^)+(0.0792P)^2^+5.3324P] where P=(Fo^2^+2Fc^2^)/3'
_refine_ls_weighting_scheme calc
_refine_ls_wR_factor_gt 0.2176
_refine_ls_wR_factor_ref 0.2734
_reflns_Friedel_coverage 0.000
_reflns_number_gt 2808
_reflns_number_total 5536
_reflns_threshold_expression 'I > 2\s(I)'
_cod_data_source_file c9dt02724f2.cif
_cod_data_source_block 190520a_0m_a
_cod_depositor_comments 'Adding full bibliography for 7701238--7701244.cif.'
_cod_original_cell_volume 2402.1(11)
_cod_database_code 7701239
_shelx_shelxl_version_number 2018/1
_shelx_space_group_comment
;
The symmetry employed for this shelxl refinement is uniquely defined
by the following loop, which should always be used as a source of
symmetry information in preference to the above space-group names.
They are only intended as comments.
;
_shelx_estimated_absorpt_t_min 0.975
_shelx_estimated_absorpt_t_max 0.978

loop_
_space_group_symop_operation_xyz
'x, y, z'
'-x+1/2, y+1/2, -z+1/2'
'-x, -y, -z'
'x-1/2, -y-1/2, z-1/2'

loop_
_atom_site_label
_atom_site_type_symbol
_atom_site_fract_x
_atom_site_fract_y
_atom_site_fract_z
_atom_site_U_iso_or_equiv
_atom_site_adp_type
_atom_site_occupancy
_atom_site_site_symmetry_order
_atom_site_calc_flag
_atom_site_refinement_flags_posn
_atom_site_refinement_flags_adp
Al1 Al 0.27454(11) 0.49083(10) 0.33175(9) 0.0409(4) Uani 1 1 d . .
C1 C 0.0672(6) 0.4518(7) 0.2076(4) 0.1029(17) Uani 1 1 d . U
H1 H 0.105647 0.395962 0.184424 0.124 Uiso 1 1 calc R U
C2 C 0.2174(4) 0.6535(4) 0.4630(3) 0.0469(12) Uani 1 1 d . .
C3 C 0.1095(4) 0.6306(4) 0.4639(4) 0.0602(14) Uani 1 1 d . .
H3 H 0.069574 0.578116 0.427379 0.072 Uiso 1 1 calc R U
C4 C 0.0641(5) 0.6875(5) 0.5201(4) 0.0729(17) Uani 1 1 d . .
H4 H -0.007403 0.673398 0.521558 0.087 Uiso 1 1 calc R U
C5 C 0.1239(6) 0.7661(5) 0.5749(5) 0.0818(19) Uani 1 1 d . .
H5 H 0.091982 0.802083 0.613518 0.098 Uiso 1 1 calc R U
C6 C 0.2281(6) 0.7918(5) 0.5736(4) 0.0740(18) Uani 1 1 d . .
H6 H 0.265875 0.845390 0.610118 0.089 Uiso 1 1 calc R U
C7 C 0.2781(4) 0.7365(4) 0.5165(3) 0.0523(13) Uani 1 1 d . .
C8 C 0.3797(5) 0.7409(4) 0.4950(3) 0.0576(14) Uani 1 1 d . .
H8 H 0.437149 0.787463 0.518420 0.069 Uiso 1 1 calc R U
C9 C 0.3767(4) 0.6627(3) 0.4324(3) 0.0435(11) Uani 1 1 d . .
C10 C 0.4443(4) 0.6396(4) 0.3747(3) 0.0466(12) Uani 1 1 d . .
H10 H 0.510540 0.674278 0.380228 0.056 Uiso 1 1 calc R U
C11 C 0.2657(4) 0.3487(4) 0.4948(3) 0.0471(12) Uani 1 1 d . .
C12 C 0.2533(4) 0.4156(5) 0.5624(4) 0.0590(14) Uani 1 1 d . .
H12 H 0.254479 0.488698 0.555775 0.071 Uiso 1 1 calc R U
C13 C 0.2392(5) 0.3710(5) 0.6401(4) 0.0717(17) Uani 1 1 d . .
H13 H 0.230433 0.414990 0.685546 0.086 Uiso 1 1 calc R U
C14 C 0.2379(5) 0.2614(6) 0.6510(5) 0.0770(19) Uani 1 1 d . .
H14 H 0.228338 0.233400 0.703582 0.092 Uiso 1 1 calc R U
C15 C 0.2505(5) 0.1942(5) 0.5853(5) 0.0746(18) Uani 1 1 d . .
H15 H 0.249175 0.121252 0.592877 0.090 Uiso 1 1 calc R U
C16 C 0.2655(4) 0.2376(4) 0.5064(4) 0.0548(14) Uani 1 1 d . .
C17 C 0.2840(4) 0.1923(4) 0.4285(4) 0.0609(15) Uani 1 1 d . .
H17 H 0.288799 0.120586 0.416581 0.073 Uiso 1 1 calc R U
C18 C 0.2936(4) 0.2750(4) 0.3742(4) 0.0524(13) Uani 1 1 d . .
C19 C 0.3184(4) 0.2807(4) 0.2900(3) 0.0541(13) Uani 1 1 d . .
H19 H 0.333093 0.220739 0.260647 0.065 Uiso 1 1 calc R U
C20 C 0.4620(4) 0.5586(4) 0.2413(3) 0.0518(13) Uani 1 1 d . .
H20A H 0.535039 0.588620 0.261413 0.062 Uiso 1 1 calc R U
H20B H 0.421022 0.601414 0.191742 0.062 Uiso 1 1 calc R U
C21 C 0.4720(4) 0.4470(4) 0.2068(3) 0.0544(13) Uani 1 1 d . .
C22 C 0.3596(5) 0.3921(4) 0.1797(3) 0.0585(14) Uani 1 1 d . .
H22A H 0.307851 0.435957 0.137209 0.070 Uiso 1 1 calc R U
H22B H 0.365965 0.325026 0.151220 0.070 Uiso 1 1 calc R U
C23 C 0.5531(5) 0.3815(4) 0.2776(4) 0.0672(16) Uani 1 1 d . .
H23A H 0.625720 0.409411 0.286207 0.101 Uiso 1 1 calc R U
H23B H 0.551351 0.309218 0.258196 0.101 Uiso 1 1 calc R U
H23C H 0.533167 0.384750 0.332693 0.101 Uiso 1 1 calc R U
C24 C 0.5124(6) 0.4568(5) 0.1225(4) 0.0801(19) Uani 1 1 d . .
H24A H 0.582249 0.491746 0.137019 0.120 Uiso 1 1 calc R U
H24B H 0.460482 0.497161 0.078316 0.120 Uiso 1 1 calc R U
H24C H 0.519607 0.387429 0.099463 0.120 Uiso 1 1 calc R U
C25 C 0.0081(6) 0.3973(6) 0.2632(5) 0.1067(18) Uani 1 1 d . U
H25A H 0.059741 0.364682 0.312779 0.160 Uiso 1 1 calc R U
H25B H -0.038605 0.344035 0.228595 0.160 Uiso 1 1 calc R U
H25C H -0.035584 0.447477 0.284754 0.160 Uiso 1 1 calc R U
C26 C -0.0014(6) 0.5037(6) 0.1299(4) 0.1090(18) Uani 1 1 d . U
H26A H -0.044958 0.556881 0.148121 0.163 Uiso 1 1 calc R U
H26B H -0.048782 0.452454 0.093040 0.163 Uiso 1 1 calc R U
H26C H 0.043733 0.536146 0.096823 0.163 Uiso 1 1 calc R U
N1 N 0.2796(3) 0.6074(3) 0.4130(2) 0.0435(9) Uani 1 1 d . .
N2 N 0.4088(3) 0.5681(3) 0.3146(2) 0.0436(9) Uani 1 1 d . .
N3 N 0.3191(3) 0.3738(3) 0.2579(3) 0.0485(10) Uani 1 1 d . .
N4 N 0.2823(3) 0.3730(3) 0.4126(3) 0.0452(10) Uani 1 1 d . .
O1 O 0.1501(3) 0.5197(2) 0.2563(2) 0.0508(9) Uani 1 1 d . .

loop_
_atom_site_aniso_label
_atom_site_aniso_U_11
_atom_site_aniso_U_22
_atom_site_aniso_U_33
_atom_site_aniso_U_23
_atom_site_aniso_U_13
_atom_site_aniso_U_12
Al1 0.0393(8) 0.0320(7) 0.0465(8) -0.0025(6) 0.0029(6) -0.0021(6)
C1 0.077(3) 0.128(4) 0.081(3) 0.025(3) -0.018(2) -0.046(3)
C2 0.048(3) 0.039(2) 0.051(3) 0.004(2) 0.008(2) 0.006(2)
C3 0.053(3) 0.063(3) 0.066(3) -0.005(3) 0.019(3) 0.003(3)
C4 0.063(4) 0.080(4) 0.081(4) 0.000(4) 0.029(3) 0.013(3)
C5 0.086(5) 0.082(5) 0.086(5) -0.008(4) 0.038(4) 0.023(4)
C6 0.086(5) 0.069(4) 0.065(4) -0.021(3) 0.017(3) 0.008(3)
C7 0.057(3) 0.045(3) 0.052(3) -0.003(2) 0.009(3) 0.009(2)
C8 0.060(3) 0.045(3) 0.059(3) -0.010(2) 0.002(3) -0.009(2)
C9 0.042(3) 0.036(2) 0.046(3) -0.005(2) 0.001(2) -0.003(2)
C10 0.036(3) 0.041(3) 0.057(3) 0.000(2) 0.003(2) -0.004(2)
C11 0.031(3) 0.049(3) 0.055(3) 0.012(2) 0.002(2) 0.003(2)
C12 0.053(3) 0.060(3) 0.059(3) 0.012(3) 0.007(3) 0.005(3)
C13 0.054(4) 0.101(5) 0.059(4) 0.018(3) 0.012(3) 0.005(3)
C14 0.051(4) 0.096(5) 0.085(5) 0.045(4) 0.021(3) 0.008(3)
C15 0.051(4) 0.069(4) 0.103(5) 0.035(4) 0.019(3) 0.004(3)
C16 0.035(3) 0.049(3) 0.074(4) 0.021(3) 0.005(3) 0.000(2)
C17 0.047(3) 0.039(3) 0.088(4) 0.007(3) 0.002(3) -0.004(2)
C18 0.048(3) 0.034(3) 0.067(3) -0.002(2) 0.001(3) -0.004(2)
C19 0.049(3) 0.041(3) 0.064(3) -0.013(2) 0.002(3) 0.000(2)
C20 0.045(3) 0.055(3) 0.055(3) 0.003(2) 0.014(2) 0.004(2)
C21 0.054(3) 0.056(3) 0.053(3) -0.003(2) 0.014(3) 0.007(3)
C22 0.071(4) 0.052(3) 0.050(3) -0.004(2) 0.011(3) 0.007(3)
C23 0.057(3) 0.068(4) 0.074(4) 0.000(3) 0.013(3) 0.015(3)
C24 0.095(5) 0.087(4) 0.068(4) -0.002(3) 0.039(4) 0.012(4)
C25 0.081(3) 0.133(4) 0.085(3) 0.024(3) -0.014(2) -0.048(3)
C26 0.082(3) 0.134(4) 0.085(3) 0.028(3) -0.022(2) -0.045(3)
N1 0.042(2) 0.039(2) 0.048(2) -0.0079(17) 0.0095(18) -0.0021(17)
N2 0.041(2) 0.040(2) 0.047(2) -0.0018(18) 0.0073(18) 0.0007(17)
N3 0.047(2) 0.042(2) 0.052(2) -0.0069(19) 0.0054(19) -0.0003(18)
N4 0.045(2) 0.037(2) 0.048(2) 0.0062(18) 0.0041(18) 0.0002(17)
O1 0.0424(19) 0.0452(19) 0.055(2) 0.0017(15) -0.0029(15) 0.0003(15)

loop_
_atom_type_symbol
_atom_type_description
_atom_type_scat_dispersion_real
_atom_type_scat_dispersion_imag
_atom_type_scat_source
C C 0.0033 0.0016 'International Tables Vol C Tables 4.2.6.8 and 6.1.1.4'
H H 0.0000 0.0000 'International Tables Vol C Tables 4.2.6.8 and 6.1.1.4'
N N 0.0061 0.0033 'International Tables Vol C Tables 4.2.6.8 and 6.1.1.4'
O O 0.0106 0.0060 'International Tables Vol C Tables 4.2.6.8 and 6.1.1.4'
Al Al 0.0645 0.0514 'International Tables Vol C Tables 4.2.6.8 and 6.1.1.4'

loop_
_geom_angle_atom_site_label_1
_geom_angle_atom_site_label_2
_geom_angle_atom_site_label_3
_geom_angle
O1 Al1 N1 98.44(16)
O1 Al1 N4 118.73(17)
N1 Al1 N4 99.89(17)
O1 Al1 N2 116.62(16)
N1 Al1 N2 80.84(16)
N4 Al1 N2 123.80(17)
O1 Al1 N3 96.27(16)
N1 Al1 N3 162.75(17)
N4 Al1 N3 80.69(17)
N2 Al1 N3 84.56(16)
O1 C1 C26 111.6(6)
O1 C1 C25 113.1(6)
C26 C1 C25 115.0(6)
O1 C1 H1 105.4
C26 C1 H1 105.4
C25 C1 H1 105.4
N1 C2 C3 128.8(5)
N1 C2 C7 110.0(4)
C3 C2 C7 121.2(5)
C4 C3 C2 118.5(5)
C4 C3 H3 120.8
C2 C3 H3 120.8
C3 C4 C5 120.8(6)
C3 C4 H4 119.6
C5 C4 H4 119.6
C6 C5 C4 121.9(6)
C6 C5 H5 119.1
C4 C5 H5 119.1
C5 C6 C7 119.6(6)
C5 C6 H6 120.2
C7 C6 H6 120.2
C6 C7 C8 136.2(5)
C6 C7 C2 118.1(5)
C8 C7 C2 105.7(4)
C9 C8 C7 106.6(4)
C9 C8 H8 126.7
C7 C8 H8 126.7
C8 C9 N1 111.7(4)
C8 C9 C10 133.2(5)
N1 C9 C10 114.2(4)
N2 C10 C9 116.7(4)
N2 C10 H10 121.6
C9 C10 H10 121.6
N4 C11 C12 129.9(4)
N4 C11 C16 110.1(5)
C12 C11 C16 120.0(5)
C13 C12 C11 118.8(5)
C13 C12 H12 120.6
C11 C12 H12 120.6
C12 C13 C14 121.1(6)
C12 C13 H13 119.5
C14 C13 H13 119.5
C15 C14 C13 121.0(6)
C15 C14 H14 119.5
C13 C14 H14 119.5
C14 C15 C16 118.9(6)
C14 C15 H15 120.6
C16 C15 H15 120.6
C15 C16 C11 120.2(6)
C15 C16 C17 133.2(5)
C11 C16 C17 106.5(5)
C18 C17 C16 106.5(5)
C18 C17 H17 126.8
C16 C17 H17 126.8
C17 C18 N4 112.0(5)
C17 C18 C19 133.0(5)
N4 C18 C19 114.9(4)
N3 C19 C18 115.6(4)
N3 C19 H19 122.2
C18 C19 H19 122.2
N2 C20 C21 116.4(4)
N2 C20 H20A 108.2
C21 C20 H20A 108.2
N2 C20 H20B 108.2
C21 C20 H20B 108.2
H20A C20 H20B 107.3
C20 C21 C23 110.5(4)
C20 C21 C22 110.8(4)
C23 C21 C22 110.2(4)
C20 C21 C24 107.7(5)
C23 C21 C24 110.2(5)
C22 C21 C24 107.4(4)
N3 C22 C21 110.5(4)
N3 C22 H22A 109.6
C21 C22 H22A 109.6
N3 C22 H22B 109.6
C21 C22 H22B 109.6
H22A C22 H22B 108.1
C21 C23 H23A 109.5
C21 C23 H23B 109.5
H23A C23 H23B 109.5
C21 C23 H23C 109.5
H23A C23 H23C 109.5
H23B C23 H23C 109.5
C21 C24 H24A 109.5
C21 C24 H24B 109.5
H24A C24 H24B 109.5
C21 C24 H24C 109.5
H24A C24 H24C 109.5
H24B C24 H24C 109.5
C1 C25 H25A 109.5
C1 C25 H25B 109.5
H25A C25 H25B 109.5
C1 C25 H25C 109.5
H25A C25 H25C 109.5
H25B C25 H25C 109.5
C1 C26 H26A 109.5
C1 C26 H26B 109.5
H26A C26 H26B 109.5
C1 C26 H26C 109.5
H26A C26 H26C 109.5
H26B C26 H26C 109.5
C2 N1 C9 105.9(4)
C2 N1 Al1 140.4(3)
C9 N1 Al1 113.6(3)
C10 N2 C20 118.4(4)
C10 N2 Al1 112.2(3)
C20 N2 Al1 129.2(3)
C19 N3 C22 120.9(4)
C19 N3 Al1 114.3(4)
C22 N3 Al1 124.5(3)
C11 N4 C18 105.0(4)
C11 N4 Al1 141.1(3)
C18 N4 Al1 113.2(3)
C1 O1 Al1 130.3(4)

loop_
_geom_bond_atom_site_label_1
_geom_bond_atom_site_label_2
_geom_bond_distance
Al1 O1 1.731(3)
Al1 N1 1.932(4)
Al1 N4 1.936(4)
Al1 N2 2.041(4)
Al1 N3 2.046(4)
C1 O1 1.409(7)
C1 C26 1.443(9)
C1 C25 1.462(9)
C1 H1 0.9800
C2 N1 1.378(6)
C2 C3 1.401(7)
C2 C7 1.427(7)
C3 C4 1.374(7)
C3 H3 0.9300
C4 C5 1.392(9)
C4 H4 0.9300
C5 C6 1.365(9)
C5 H5 0.9300
C6 C7 1.409(7)
C6 H6 0.9300
C7 C8 1.417(7)
C8 C9 1.382(6)
C8 H8 0.9300
C9 N1 1.377(6)
C9 C10 1.430(7)
C10 N2 1.292(6)
C10 H10 0.9300
C11 N4 1.387(6)
C11 C12 1.393(7)
C11 C16 1.416(7)
C12 C13 1.390(7)
C12 H12 0.9300
C13 C14 1.397(9)
C13 H13 0.9300
C14 C15 1.372(9)
C14 H14 0.9300
C15 C16 1.406(8)
C15 H15 0.9300
C16 C17 1.419(8)
C17 C18 1.370(7)
C17 H17 0.9300
C18 N4 1.400(6)
C18 C19 1.432(7)
C19 N3 1.278(6)
C19 H19 0.9300
C20 N2 1.481(6)
C20 C21 1.526(7)
C20 H20A 0.9700
C20 H20B 0.9700
C21 C23 1.531(7)
C21 C22 1.536(7)
C21 C24 1.541(7)
C22 N3 1.463(6)
C22 H22A 0.9700
C22 H22B 0.9700
C23 H23A 0.9600
C23 H23B 0.9600
C23 H23C 0.9600
C24 H24A 0.9600
C24 H24B 0.9600
C24 H24C 0.9600
C25 H25A 0.9600
C25 H25B 0.9600
C25 H25C 0.9600
C26 H26A 0.9600
C26 H26B 0.9600
C26 H26C 0.9600
